data_1508847
loop_
_publ_author_name
'Wang, Gang'
'Liu, Xiaohua'
'Huang, Tianyu'
'Kuang, Yulong'
'Lin, Lili'
'Feng, Xiaoming'

_publ_section_title
;
 Asymmetric catalytic 1,3-dipolar cycloaddition reaction of nitrile imines
 for the synthesis of chiral spiro-pyrazoline-oxindoles.
;
_journal_issue 1
_journal_name_full 'Organic letters'
_journal_page_first 76
_journal_page_last 79
_journal_paper_doi 10.1021/ol303097j
_journal_volume 15
_journal_year 2013
_chemical_formula_moiety 'C18 H23 N O3'
_chemical_formula_sum 'C18 H23 N O3'
_chemical_formula_weight 301.37
_chemical_name_systematic
;
 ? 
;
_space_group_crystal_system triclinic
_space_group_IT_number 2
_space_group_name_Hall '-P 1'
_space_group_name_H-M_alt 'P -1'
_symmetry_space_group_name_Hall '-P 1'
_symmetry_space_group_name_H-M 'P -1'
_atom_sites_solution_hydrogens geom
_atom_sites_solution_primary direct
_atom_sites_solution_secondary difmap
_audit_creation_date 2012-10-12
_audit_creation_method
;
  Olex2 1.1
  (compiled 2011.11.01 svn.r2039, GUI svn.r3906)
;
_cell_angle_alpha 92.213(6)
_cell_angle_beta 97.254(5)
_cell_angle_gamma 92.098(5)
_cell_formula_units_Z 2
_cell_length_a 6.7576(3)
_cell_length_b 9.8259(6)
_cell_length_c 13.0850(11)
_cell_measurement_reflns_used 2507
_cell_measurement_temperature 293(2)
_cell_measurement_theta_max 29.1273
_cell_measurement_theta_min 3.0353
_cell_volume 860.49(10)
_computing_cell_refinement
;
CrysAlisPro, Agilent Technologies,
Version 1.171.35.21 (release 20-01-2012 CrysAlis171 .NET)
(compiled Jan 23 2012,18:06:46)
;
_computing_data_collection
;
CrysAlisPro, Agilent Technologies,
Version 1.171.35.21 (release 20-01-2012 CrysAlis171 .NET)
(compiled Jan 23 2012,18:06:46)
;
_computing_data_reduction
;
CrysAlisPro, Agilent Technologies,
Version 1.171.35.21 (release 20-01-2012 CrysAlis171 .NET)
(compiled Jan 23 2012,18:06:46)
;
_computing_molecular_graphics
;
O. V. Dolomanov, L. J. Bourhis, R. J. Gildea, J. A. K. Howard and H. Puschmann,
OLEX2: a complete structure solution, refinement and analysis program.
J. Appl. Cryst. (2009). 42, 339-341.
;
_computing_publication_material
;
O. V. Dolomanov, L. J. Bourhis, R. J. Gildea, J. A. K. Howard and H. Puschmann,
OLEX2: a complete structure solution, refinement and analysis program.
J. Appl. Cryst. (2009). 42, 339-341.
;
_computing_structure_refinement
;
SHELXL, G.M. Sheldrick, Acta Cryst.
2008). A64, 112-122
;
_computing_structure_solution
;
SHELXS, G.M. Sheldrick, Acta Cryst.
(2008). A64, 112-122
;
_diffrn_ambient_temperature 293.15
_diffrn_detector_area_resol_mean 16.0874
_diffrn_measured_fraction_theta_full 0.998
_diffrn_measured_fraction_theta_max 0.998
_diffrn_measurement_details
;
  1 omega  -22.00   17.00   1.0000   12.0000
omega____ theta____ kappa____ phi______ frames
    -      -16.8924  -99.0000  -90.0000 39

  2 omega  -61.00   54.00   1.0000   12.0000
omega____ theta____ kappa____ phi______ frames
    -      -16.8924   19.0000   90.0000 115

  3 omega  -71.00    9.00   1.0000   12.0000
omega____ theta____ kappa____ phi______ frames
    -      -16.8924  -37.0000 -120.0000 80

  4 omega  -22.00   25.00   1.0000   12.0000
omega____ theta____ kappa____ phi______ frames
    -      -16.8924  -99.0000   30.0000 47

  5 omega  -89.00  -48.00   1.0000   12.0000
omega____ theta____ kappa____ phi______ frames
    -      -16.8924  178.0000  120.0000 41

  6 omega   34.00   96.00   1.0000   12.0000
omega____ theta____ kappa____ phi______ frames
    -       19.8611 -178.0000 -120.0000 62

  7 omega  -90.00  -46.00   1.0000   12.0000
omega____ theta____ kappa____ phi______ frames
    -      -16.8924  -19.0000   30.0000 44
;
_diffrn_measurement_device_type 'Xcalibur, Eos'
_diffrn_measurement_method '\w scans'
_diffrn_orient_matrix_UB_11 0.0182214000
_diffrn_orient_matrix_UB_12 -0.0048731000
_diffrn_orient_matrix_UB_13 -0.0521983000
_diffrn_orient_matrix_UB_21 0.0217725000
_diffrn_orient_matrix_UB_22 -0.0696280000
_diffrn_orient_matrix_UB_23 0.0053596000
_diffrn_orient_matrix_UB_31 -0.1020262000
_diffrn_orient_matrix_UB_32 -0.0188699000
_diffrn_orient_matrix_UB_33 -0.0154378000
_diffrn_radiation_monochromator graphite
_diffrn_radiation_type 'Mo K\a'
_diffrn_radiation_wavelength 0.7107
_diffrn_reflns_av_R_equivalents 0.0167
_diffrn_reflns_av_unetI/netI 0.0331
_diffrn_reflns_limit_h_max 8
_diffrn_reflns_limit_h_min -8
_diffrn_reflns_limit_k_max 11
_diffrn_reflns_limit_k_min -11
_diffrn_reflns_limit_l_max 15
_diffrn_reflns_limit_l_min -15
_diffrn_reflns_number 6466
_diffrn_reflns_theta_full 25.00
_diffrn_reflns_theta_max 25.00
_diffrn_reflns_theta_min 3.04
_diffrn_source 'Enhance (Mo) X-ray Source'
_diffrn_source_current n/a
_diffrn_source_voltage n/a
_exptl_absorpt_coefficient_mu 0.079
_exptl_absorpt_correction_T_max 1.00000
_exptl_absorpt_correction_T_min 0.91332
_exptl_absorpt_correction_type multi-scan
_exptl_absorpt_process_details
;
CrysAlisPro, Agilent Technologies,
Version 1.171.35.21 (release 20-01-2012 CrysAlis171 .NET)
(compiled Jan 23 2012,18:06:46)
Empirical absorption correction using spherical harmonics,
 implemented in SCALE3 ABSPACK scaling algorithm.
;
_exptl_crystal_colour colorless
_exptl_crystal_density_diffrn 1.163
_exptl_crystal_density_method 'not measured'
_exptl_crystal_description block
_exptl_crystal_F_000 324
_exptl_crystal_size_max 0.30
_exptl_crystal_size_mid 0.20
_exptl_crystal_size_min 0.20
_refine_diff_density_max 0.113
_refine_diff_density_min -0.164
_refine_diff_density_rms 0.031
_refine_ls_extinction_method none
_refine_ls_goodness_of_fit_ref 1.022
_refine_ls_hydrogen_treatment constr
_refine_ls_matrix_type full
_refine_ls_number_parameters 205
_refine_ls_number_reflns 3022
_refine_ls_number_restraints 0
_refine_ls_restrained_S_all 1.022
_refine_ls_R_factor_all 0.0669
_refine_ls_R_factor_gt 0.0458
_refine_ls_shift/su_max 0.000
_refine_ls_shift/su_mean 0.000
_refine_ls_structure_factor_coef Fsqd
_refine_ls_weighting_details 'calc w=1/[\s^2^(Fo^2^)+(0.0533P)^2^+0.0842P] where P=(Fo^2^+2Fc^2^)/3'
_refine_ls_weighting_scheme calc
_refine_ls_wR_factor_gt 0.1071
_refine_ls_wR_factor_ref 0.1205
_reflns_number_gt 2184
_reflns_number_total 3022
_reflns_threshold_expression >2sigma(I)
_cod_data_source_file ol303097j_si_001.cif
_cod_data_source_block 121012_s1_wg
_cod_original_cell_volume 860.48(10)
_cod_database_code 1508847
_chemical_oxdiff_formula C12H14N2O4
_reflns_odcompleteness_completeness 99.86
_reflns_odcompleteness_iscentric 1
_reflns_odcompleteness_theta 26.32

loop_
_space_group_symop_id
_space_group_symop_operation_xyz
1 'x, y, z'
2 '-x, -y, -z'

loop_
_atom_site_label
_atom_site_type_symbol
_atom_site_fract_x
_atom_site_fract_y
_atom_site_fract_z
_atom_site_U_iso_or_equiv
_atom_site_adp_type
_atom_site_occupancy
_atom_site_symmetry_multiplicity
_atom_site_calc_flag
_atom_site_refinement_flags
O1 O 0.2425(2) 0.11806(13) 0.38012(11) 0.0750(4) Uani 1 1 d .
O2 O 0.1807(2) 0.49385(14) 0.24506(11) 0.0804(5) Uani 1 1 d .
O3 O 0.2230(2) 0.26992(14) 0.22009(10) 0.0695(4) Uani 1 1 d .
N1 N 0.23299(18) 0.35602(13) 0.38107(11) 0.0453(4) Uani 1 1 d .
C1 C 0.2460(2) 0.22694(18) 0.42632(14) 0.0512(4) Uani 1 1 d .
C2 C 0.2620(2) 0.25343(16) 0.54053(13) 0.0445(4) Uani 1 1 d .
C3 C 0.2613(2) 0.40143(16) 0.55727(13) 0.0429(4) Uani 1 1 d .
C4 C 0.2435(2) 0.46011(16) 0.46093(13) 0.0431(4) Uani 1 1 d .
C5 C 0.2408(2) 0.59986(17) 0.45111(15) 0.0518(5) Uani 1 1 d .
H5 H 0.2296 0.6376 0.3866 0.062 Uiso 1 1 calc R
C6 C 0.2555(2) 0.68130(18) 0.54052(17) 0.0564(5) Uani 1 1 d .
H6 H 0.2538 0.7755 0.5360 0.068 Uiso 1 1 calc R
C7 C 0.2726(2) 0.62587(17) 0.63602(16) 0.0561(5) Uani 1 1 d .
H7 H 0.2818 0.6829 0.6950 0.067 Uiso 1 1 calc R
C8 C 0.2761(2) 0.48680(17) 0.64512(14) 0.0507(4) Uani 1 1 d .
H8 H 0.2883 0.4502 0.7100 0.061 Uiso 1 1 calc R
C9 C 0.2714(2) 0.14467(17) 0.59905(14) 0.0513(5) Uani 1 1 d .
H9 H 0.2702 0.0620 0.5619 0.062 Uiso 1 1 calc R
C10 C 0.2836(2) 0.13108(17) 0.71405(14) 0.0502(4) Uani 1 1 d .
C11 C 0.2831(3) -0.02063(18) 0.73668(16) 0.0678(6) Uani 1 1 d .
H11A H 0.1629 -0.0654 0.7023 0.102 Uiso 1 1 calc R
H11B H 0.2893 -0.0309 0.8097 0.102 Uiso 1 1 calc R
H11C H 0.3967 -0.0608 0.7123 0.102 Uiso 1 1 calc R
C12 C 0.4793(3) 0.1981(2) 0.76822(16) 0.0689(6) Uani 1 1 d .
H12A H 0.5902 0.1531 0.7449 0.103 Uiso 1 1 calc R
H12B H 0.4840 0.1906 0.8414 0.103 Uiso 1 1 calc R
H12C H 0.4863 0.2926 0.7523 0.103 Uiso 1 1 calc R
C13 C 0.0999(3) 0.1911(2) 0.75359(15) 0.0660(5) Uani 1 1 d .
H13A H 0.0926 0.2851 0.7366 0.099 Uiso 1 1 calc R
H13B H 0.1105 0.1844 0.8271 0.099 Uiso 1 1 calc R
H13C H -0.0183 0.1414 0.7218 0.099 Uiso 1 1 calc R
C14 C 0.2095(3) 0.3829(2) 0.27636(15) 0.0544(5) Uani 1 1 d .
C15 C 0.1929(3) 0.2708(2) 0.10657(15) 0.0680(6) Uani 1 1 d .
C16 C 0.2219(5) 0.1228(3) 0.07744(19) 0.1129(10) Uani 1 1 d .
H16A H 0.3574 0.1007 0.0995 0.169 Uiso 1 1 calc R
H16B H 0.1935 0.1083 0.0040 0.169 Uiso 1 1 calc R
H16C H 0.1330 0.0655 0.1104 0.169 Uiso 1 1 calc R
C17 C -0.0159(4) 0.3097(3) 0.07026(19) 0.1035(9) Uani 1 1 d .
H17A H -0.1090 0.2512 0.0994 0.155 Uiso 1 1 calc R
H17B H -0.0398 0.3001 -0.0036 0.155 Uiso 1 1 calc R
H17C H -0.0327 0.4026 0.0917 0.155 Uiso 1 1 calc R
C18 C 0.3467(4) 0.3631(3) 0.0687(2) 0.1061(9) Uani 1 1 d .
H18A H 0.3279 0.4555 0.0907 0.159 Uiso 1 1 calc R
H18B H 0.3331 0.3559 -0.0053 0.159 Uiso 1 1 calc R
H18C H 0.4776 0.3371 0.0962 0.159 Uiso 1 1 calc R

loop_
_atom_site_aniso_label
_atom_site_aniso_U_11
_atom_site_aniso_U_22
_atom_site_aniso_U_33
_atom_site_aniso_U_23
_atom_site_aniso_U_13
_atom_site_aniso_U_12
O1 0.1266(12) 0.0491(8) 0.0497(9) -0.0038(7) 0.0138(8) 0.0040(7)
O2 0.1240(12) 0.0637(9) 0.0569(10) 0.0175(8) 0.0164(8) 0.0176(8)
O3 0.1005(10) 0.0684(9) 0.0394(8) 0.0041(7) 0.0043(7) 0.0148(7)
N1 0.0487(8) 0.0474(8) 0.0408(9) 0.0058(7) 0.0080(6) 0.0034(6)
C1 0.0581(10) 0.0484(10) 0.0475(12) 0.0030(9) 0.0085(8) 0.0015(8)
C2 0.0476(9) 0.0442(9) 0.0421(11) 0.0025(8) 0.0076(7) 0.0015(7)
C3 0.0388(8) 0.0433(9) 0.0472(11) 0.0027(8) 0.0076(7) 0.0016(7)
C4 0.0345(8) 0.0456(9) 0.0503(11) 0.0030(8) 0.0089(7) 0.0026(7)
C5 0.0453(9) 0.0503(10) 0.0613(13) 0.0129(9) 0.0089(8) 0.0039(7)
C6 0.0508(10) 0.0411(10) 0.0773(15) 0.0023(10) 0.0080(9) 0.0031(7)
C7 0.0561(11) 0.0476(10) 0.0636(14) -0.0072(9) 0.0063(9) 0.0016(8)
C8 0.0544(10) 0.0470(10) 0.0505(12) 0.0007(8) 0.0071(8) 0.0017(8)
C9 0.0621(11) 0.0438(10) 0.0487(12) 0.0000(8) 0.0097(8) 0.0037(8)
C10 0.0596(10) 0.0461(10) 0.0451(11) 0.0055(8) 0.0069(8) 0.0038(8)
C11 0.0899(14) 0.0535(11) 0.0612(14) 0.0140(10) 0.0102(11) 0.0062(10)
C12 0.0755(13) 0.0698(13) 0.0592(14) 0.0074(11) -0.0011(10) 0.0011(10)
C13 0.0772(13) 0.0697(13) 0.0550(13) 0.0094(10) 0.0190(10) 0.0107(10)
C14 0.0560(10) 0.0615(12) 0.0472(12) 0.0076(10) 0.0092(8) 0.0070(9)
C15 0.0878(14) 0.0797(14) 0.0362(12) 0.0087(10) 0.0035(10) 0.0067(11)
C16 0.188(3) 0.0946(19) 0.0524(16) -0.0058(14) -0.0019(17) 0.0275(18)
C17 0.0939(17) 0.145(2) 0.0673(18) 0.0112(16) -0.0105(13) 0.0096(16)
C18 0.113(2) 0.142(2) 0.0669(18) -0.0003(16) 0.0361(15) -0.0161(17)

loop_
_atom_type_symbol
_atom_type_description
_atom_type_scat_dispersion_real
_atom_type_scat_dispersion_imag
_atom_type_scat_source
C C 0.0033 0.0016 'International Tables Vol C Tables 4.2.6.8 and 6.1.1.4'
H H 0.0000 0.0000 'International Tables Vol C Tables 4.2.6.8 and 6.1.1.4'
N N 0.0061 0.0033 'International Tables Vol C Tables 4.2.6.8 and 6.1.1.4'
O O 0.0106 0.0060 'International Tables Vol C Tables 4.2.6.8 and 6.1.1.4'

loop_
_geom_angle_atom_site_label_1
_geom_angle_atom_site_label_2
_geom_angle_atom_site_label_3
_geom_angle
C14 O3 C15 120.65(15)
C1 N1 C4 109.03(14)
C14 N1 C1 127.74(15)
C14 N1 C4 123.21(14)
O1 C1 N1 125.79(17)
O1 C1 C2 127.52(17)
N1 C1 C2 106.69(14)
C3 C2 C1 106.22(14)
C9 C2 C1 116.99(15)
C9 C2 C3 136.79(17)
C4 C3 C2 108.16(15)
C8 C3 C2 133.32(16)
C8 C3 C4 118.52(15)
C3 C4 N1 109.88(14)
C5 C4 N1 128.10(16)
C5 C4 C3 122.01(16)
C4 C5 H5 121.2
C6 C5 C4 117.65(17)
C6 C5 H5 121.2
C5 C6 H6 119.3
C7 C6 C5 121.35(16)
C7 C6 H6 119.3
C6 C7 H7 119.7
C6 C7 C8 120.62(18)
C8 C7 H7 119.7
C3 C8 H8 120.1
C7 C8 C3 119.84(17)
C7 C8 H8 120.1
C2 C9 H9 114.0
C2 C9 C10 132.01(16)
C10 C9 H9 114.0
C9 C10 C11 108.55(15)
C9 C10 C12 110.22(14)
C9 C10 C13 109.94(14)
C11 C10 C12 107.88(15)
C11 C10 C13 107.87(15)
C12 C10 C13 112.25(16)
C10 C11 H11A 109.5
C10 C11 H11B 109.5
C10 C11 H11C 109.5
H11A C11 H11B 109.5
H11A C11 H11C 109.5
H11B C11 H11C 109.5
C10 C12 H12A 109.5
C10 C12 H12B 109.5
C10 C12 H12C 109.5
H12A C12 H12B 109.5
H12A C12 H12C 109.5
H12B C12 H12C 109.5
C10 C13 H13A 109.5
C10 C13 H13B 109.5
C10 C13 H13C 109.5
H13A C13 H13B 109.5
H13A C13 H13C 109.5
H13B C13 H13C 109.5
O2 C14 O3 126.52(18)
O2 C14 N1 123.03(18)
O3 C14 N1 110.45(16)
O3 C15 C16 101.54(16)
O3 C15 C17 109.70(18)
O3 C15 C18 110.51(18)
C17 C15 C16 110.8(2)
C18 C15 C16 111.4(2)
C18 C15 C17 112.3(2)
C15 C16 H16A 109.5
C15 C16 H16B 109.5
C15 C16 H16C 109.5
H16A C16 H16B 109.5
H16A C16 H16C 109.5
H16B C16 H16C 109.5
C15 C17 H17A 109.5
C15 C17 H17B 109.5
C15 C17 H17C 109.5
H17A C17 H17B 109.5
H17A C17 H17C 109.5
H17B C17 H17C 109.5
C15 C18 H18A 109.5
C15 C18 H18B 109.5
C15 C18 H18C 109.5
H18A C18 H18B 109.5
H18A C18 H18C 109.5
H18B C18 H18C 109.5

loop_
_geom_bond_atom_site_label_1
_geom_bond_atom_site_label_2
_geom_bond_distance
O1 C1 1.206(2)
O2 C14 1.193(2)
O3 C14 1.320(2)
O3 C15 1.474(2)
N1 C1 1.421(2)
N1 C4 1.427(2)
N1 C14 1.396(2)
C1 C2 1.497(2)
C2 C3 1.462(2)
C2 C9 1.337(2)
C3 C4 1.400(2)
C3 C8 1.388(2)
C4 C5 1.385(2)
C5 H5 0.9300
C5 C6 1.383(3)
C6 H6 0.9300
C6 C7 1.376(3)
C7 H7 0.9300
C7 C8 1.377(2)
C8 H8 0.9300
C9 H9 0.9300
C9 C10 1.508(2)
C10 C11 1.531(2)
C10 C12 1.532(3)
C10 C13 1.532(2)
C11 H11A 0.9600
C11 H11B 0.9600
C11 H11C 0.9600
C12 H12A 0.9600
C12 H12B 0.9600
C12 H12C 0.9600
C13 H13A 0.9600
C13 H13B 0.9600
C13 H13C 0.9600
C15 C16 1.515(3)
C15 C17 1.499(3)
C15 C18 1.499(3)
C16 H16A 0.9600
C16 H16B 0.9600
C16 H16C 0.9600
C17 H17A 0.9600
C17 H17B 0.9600
C17 H17C 0.9600
C18 H18A 0.9600
C18 H18B 0.9600
C18 H18C 0.9600
